data_4332384
loop_
_publ_author_name
'Yoon, Sungho'
'Lippard, Stephen J.'

_publ_section_title
;
 Mechanistic Studies of the OxidativeN-Dealkylation of a Substrate
 Tethered to Carboxylate-Bridged Diiron(II) Complexes,
 [Fe2(\m-O2CArTol)2(O2CArTol)2(N,N-Bn2en)2]
;
_journal_issue 14
_journal_name_full 'Inorganic Chemistry'
_journal_page_first 5438
_journal_page_last 5446
_journal_paper_doi 10.1021/ic060307k
_journal_volume 45
_journal_year 2006
_chemical_formula_moiety C118H106Fe2N4O8,2(CH2Cl2)
_chemical_formula_sum 'C120 H116 Cl4 Fe2 N4 O8'
_chemical_formula_weight 1995.67
_chemical_name_systematic
; 
 ? 
;
_space_group_IT_number 2
_symmetry_cell_setting triclinic
_symmetry_space_group_name_Hall '-P 1'
_symmetry_space_group_name_H-M 'P -1'
_atom_sites_solution_hydrogens geom
_atom_sites_solution_primary direct
_atom_sites_solution_secondary difmap
_audit_creation_method SHELXL-97
_cell_angle_alpha 68.356(2)
_cell_angle_beta 66.365(2)
_cell_angle_gamma 79.231(3)
_cell_formula_units_Z 1
_cell_length_a 13.373(2)
_cell_length_b 14.135(2)
_cell_length_c 16.105(3)
_cell_measurement_temperature 173(2)
_cell_volume 2589.6(7)
_computing_structure_refinement 'SHELXL-97 (Sheldrick, 1997)'
_computing_structure_solution 'SHELXS-97 (Sheldrick, 1990)'
_diffrn_ambient_temperature 173(2)
_diffrn_measured_fraction_theta_full 0.989
_diffrn_measured_fraction_theta_max 0.989
_diffrn_radiation_monochromator graphite
_diffrn_radiation_source 'fine-focus sealed tube'
_diffrn_radiation_type MoK\a
_diffrn_radiation_wavelength 0.71073
_diffrn_reflns_av_R_equivalents 0.0223
_diffrn_reflns_av_sigmaI/netI 0.0344
_diffrn_reflns_limit_h_max 16
_diffrn_reflns_limit_h_min -16
_diffrn_reflns_limit_k_max 17
_diffrn_reflns_limit_k_min -17
_diffrn_reflns_limit_l_max 19
_diffrn_reflns_limit_l_min -19
_diffrn_reflns_number 20062
_diffrn_reflns_theta_full 25.50
_diffrn_reflns_theta_max 25.50
_diffrn_reflns_theta_min 1.77
_exptl_absorpt_coefficient_mu 0.443
_exptl_absorpt_correction_T_max 1
_exptl_absorpt_correction_T_min 0.842852
_exptl_absorpt_correction_type empirical
_exptl_absorpt_process_details Sadabs
_exptl_crystal_colour colorless
_exptl_crystal_density_diffrn 1.280
_exptl_crystal_density_method 'not measured'
_exptl_crystal_description block
_exptl_crystal_F_000 1048
_exptl_crystal_size_max 0.15
_exptl_crystal_size_mid 0.15
_exptl_crystal_size_min 0.10
_refine_diff_density_max 0.764
_refine_diff_density_min -0.703
_refine_diff_density_rms 0.063
_refine_ls_extinction_method none
_refine_ls_goodness_of_fit_ref 1.042
_refine_ls_hydrogen_treatment mixed
_refine_ls_matrix_type full
_refine_ls_number_parameters 638
_refine_ls_number_reflns 9540
_refine_ls_number_restraints 0
_refine_ls_restrained_S_all 1.042
_refine_ls_R_factor_all 0.0669
_refine_ls_R_factor_gt 0.0551
_refine_ls_shift/su_max 0.024
_refine_ls_shift/su_mean 0.000
_refine_ls_structure_factor_coef Fsqd
_refine_ls_weighting_details 'calc w=1/[\s^2^(Fo^2^)+(0.0748P)^2^+1.4166P] where P=(Fo^2^+2Fc^2^)/3'
_refine_ls_weighting_scheme calc
_refine_ls_wR_factor_gt 0.1355
_refine_ls_wR_factor_ref 0.1439
_reflns_number_gt 7971
_reflns_number_total 9540
_reflns_threshold_expression >2sigma(I)
_cod_data_source_file ic060307ksup4.cif
_cod_data_source_block sad
_cod_depositor_comments
;
The following automatic conversions were performed:

'_exptl_absorpt_correction_type' value 'Empirical' changed to
'empirical' according to
/home/saulius/struct/CIF-dictionaries/cif_core.dic dictionary named
'cif_core.dic' version 2.4.2 from 2011-04-26.

Automatic conversion script
Id: cif_fix_values 1891 2012-01-12 08:04:46Z andrius 
;
_cod_original_sg_symbol_H-M P-1
_cod_database_code 4332384

loop_
_symmetry_equiv_pos_as_xyz
'x, y, z'
'-x, -y, -z'

loop_
_atom_site_label
_atom_site_type_symbol
_atom_site_fract_x
_atom_site_fract_y
_atom_site_fract_z
_atom_site_U_iso_or_equiv
_atom_site_adp_type
_atom_site_occupancy
_atom_site_symmetry_multiplicity
_atom_site_calc_flag
_atom_site_refinement_flags
_atom_site_disorder_assembly
_atom_site_disorder_group
C1 C 0.4718(3) 1.0033(2) 0.7641(2) 0.0501(7) Uani 1 1 d . . .
H1A H 0.4280 1.0660 0.7439 0.060 Uiso 1 1 calc R . .
H1B H 0.5499 1.0174 0.7263 0.060 Uiso 1 1 calc R . .
C2 C 0.4511(3) 0.9764(2) 0.8698(2) 0.0531(8) Uani 1 1 d . . .
H2A H 0.4719 1.0334 0.8805 0.064 Uiso 1 1 calc R . .
H2B H 0.3722 0.9663 0.9075 0.064 Uiso 1 1 calc R . .
C3 C 0.6271(3) 0.9054(3) 0.8778(3) 0.0629(9) Uani 1 1 d . . .
H3A H 0.6288 0.9401 0.9205 0.075 Uiso 1 1 calc R . .
H3B H 0.6542 0.9529 0.8112 0.075 Uiso 1 1 calc R . .
C4 C 0.7032(3) 0.8124(3) 0.8855(2) 0.0552(8) Uani 1 1 d . A .
C5 C 0.7056(3) 0.7421(3) 0.8431(2) 0.0609(9) Uani 1 1 d . . .
H5 H 0.6558 0.7511 0.8119 0.073 Uiso 1 1 calc R . .
C6 C 0.7788(3) 0.6598(3) 0.8454(2) 0.0674(9) Uani 1 1 d . A .
H6 H 0.7785 0.6124 0.8163 0.081 Uiso 1 1 calc R . .
C7 C 0.4634(3) 0.8310(3) 1.0060(2) 0.0537(8) Uani 1 1 d . . .
H7A H 0.4531 0.8787 1.0412 0.064 Uiso 1 1 calc R . .
H7B H 0.5130 0.7738 1.0263 0.064 Uiso 1 1 calc R . .
C8 C 0.3551(3) 0.7906(2) 1.03145(19) 0.0482(7) Uani 1 1 d . . .
C9 C 0.3493(3) 0.7194(2) 0.9932(2) 0.0544(8) Uani 1 1 d . . .
H9 H 0.4142 0.6960 0.9516 0.065 Uiso 1 1 calc R . .
C10 C 0.2509(3) 0.6825(3) 1.0149(3) 0.0657(9) Uani 1 1 d . A .
H10 H 0.2489 0.6336 0.9881 0.079 Uiso 1 1 calc R . .
C11 C 0.2589(3) 0.8225(3) 1.0923(2) 0.0557(8) Uani 1 1 d . . .
H11 H 0.2609 0.8706 1.1201 0.067 Uiso 1 1 calc R . .
C12 C 0.8518(3) 0.6450(3) 0.8889(3) 0.0728(11) Uani 1 1 d . . .
C13 C 0.8497(3) 0.7139(4) 0.9321(3) 0.0795(12) Uani 1 1 d . A .
H13 H 0.8997 0.7042 0.9634 0.095 Uiso 1 1 calc R . .
C14 C 0.7759(3) 0.7968(3) 0.9305(2) 0.0685(10) Uani 1 1 d . . .
H14 H 0.7756 0.8433 0.9607 0.082 Uiso 1 1 calc R A .
C15 C 0.1552(3) 0.7146(3) 1.0747(3) 0.0674(10) Uani 1 1 d . . .
C16 C 0.1601(3) 0.7852(3) 1.1133(2) 0.0636(9) Uani 1 1 d . A .
H16 H 0.0949 0.8085 1.1548 0.076 Uiso 1 1 calc R . .
C17 C 0.9233(7) 0.5599(8) 0.8834(7) 0.120(4) Uani 0.570(8) 1 d P A 1
H17A H 0.8831 0.5027 0.8939 0.179 Uiso 0.570(8) 1 calc PR A 1
H17B H 0.9554 0.5415 0.9327 0.179 Uiso 0.570(8) 1 calc PR A 1
H17C H 0.9815 0.5758 0.8199 0.179 Uiso 0.570(8) 1 calc PR A 1
C100 C 0.6497(2) 1.0788(2) 0.4705(2) 0.0491(8) Uani 1 1 d . . .
C101 C 0.74321(19) 1.14723(18) 0.42574(17) 0.0314(5) Uani 1 1 d . . .
C102 C 0.8254(2) 1.14512(18) 0.33849(17) 0.0344(5) Uani 1 1 d . . .
C103 C 0.9140(2) 1.2065(2) 0.30131(19) 0.0418(6) Uani 1 1 d . . .
H103 H 0.9709 1.2061 0.2424 0.050 Uiso 1 1 calc R . .
C104 C 0.8242(2) 1.0798(2) 0.28464(18) 0.0366(6) Uani 1 1 d . . .
C105 C 0.8512(2) 1.1212(2) 0.1857(2) 0.0476(7) Uani 1 1 d . . .
H105 H 0.8666 1.1912 0.1543 0.057 Uiso 1 1 calc R . .
C106 C 0.8560(3) 1.0618(3) 0.1325(2) 0.0544(8) Uani 1 1 d . . .
H106 H 0.8747 1.0918 0.0651 0.065 Uiso 1 1 calc R . .
C107 C 0.8343(2) 0.9599(3) 0.1752(2) 0.0529(7) Uani 1 1 d . . .
C108 C 0.8054(2) 0.9187(2) 0.2739(2) 0.0464(7) Uani 1 1 d . . .
H108 H 0.7889 0.8489 0.3050 0.056 Uiso 1 1 calc R . .
C109 C 0.8001(2) 0.9777(2) 0.32767(19) 0.0394(6) Uani 1 1 d . . .
H109 H 0.7796 0.9477 0.3952 0.047 Uiso 1 1 calc R . .
C110 C 0.8409(3) 0.8953(3) 0.1158(3) 0.0750(11) Uani 1 1 d . . .
H11A H 0.7818 0.9171 0.0905 0.112 Uiso 1 1 calc R . .
H11B H 0.8336 0.8235 0.1561 0.112 Uiso 1 1 calc R . .
H11C H 0.9115 0.9035 0.0624 0.112 Uiso 1 1 calc R . .
C111 C 0.9201(2) 1.2678(2) 0.3488(2) 0.0473(7) Uani 1 1 d . . .
H111 H 0.9820 1.3078 0.3233 0.057 Uiso 1 1 calc R . .
C112 C 0.8371(2) 1.2712(2) 0.4327(2) 0.0423(6) Uani 1 1 d . . .
H112 H 0.8416 1.3145 0.4642 0.051 Uiso 1 1 calc R . .
C113 C 0.7466(2) 1.21224(18) 0.47230(17) 0.0322(5) Uani 1 1 d . . .
C114 C 0.6545(2) 1.22545(17) 0.55815(17) 0.0327(5) Uani 1 1 d . . .
C115 C 0.5477(2) 1.24309(18) 0.56062(18) 0.0363(6) Uani 1 1 d . . .
H115 H 0.5320 1.2405 0.5089 0.044 Uiso 1 1 calc R . .
C116 C 0.4641(2) 1.26427(19) 0.63738(19) 0.0395(6) Uani 1 1 d . . .
H116 H 0.3917 1.2760 0.6376 0.047 Uiso 1 1 calc R . .
C117 C 0.4835(2) 1.26886(19) 0.71419(19) 0.0415(6) Uani 1 1 d . . .
C118 C 0.5897(2) 1.2496(2) 0.7121(2) 0.0448(7) Uani 1 1 d . . .
H118 H 0.6051 1.2507 0.7644 0.054 Uiso 1 1 calc R . .
C119 C 0.6735(2) 1.2290(2) 0.63550(19) 0.0404(6) Uani 1 1 d . . .
H119 H 0.7457 1.2169 0.6357 0.048 Uiso 1 1 calc R . .
C120 C 0.3925(3) 1.2927(2) 0.7968(2) 0.0586(8) Uani 1 1 d . . .
H12A H 0.3704 1.2296 0.8509 0.088 Uiso 1 1 calc R . .
H12B H 0.3301 1.3246 0.7775 0.088 Uiso 1 1 calc R . .
H12C H 0.4174 1.3395 0.8160 0.088 Uiso 1 1 calc R . .
C200 C 0.6607(2) 0.73595(18) 0.60950(18) 0.0365(6) Uani 1 1 d . . .
C201 C 0.7253(2) 0.63878(18) 0.63734(17) 0.0339(5) Uani 1 1 d . . .
C202 C 0.6697(2) 0.55108(19) 0.70470(18) 0.0377(6) Uani 1 1 d . . .
C203 C 0.7316(3) 0.4621(2) 0.7327(2) 0.0456(7) Uani 1 1 d . . .
H203 H 0.6955 0.4022 0.7787 0.055 Uiso 1 1 calc R . .
C204 C 0.8437(3) 0.4601(2) 0.6947(2) 0.0487(7) Uani 1 1 d . . .
H204 H 0.8844 0.3992 0.7147 0.058 Uiso 1 1 calc R . .
C205 C 0.8978(2) 0.5468(2) 0.6271(2) 0.0436(6) Uani 1 1 d . . .
H205 H 0.9754 0.5446 0.6006 0.052 Uiso 1 1 calc R . .
C206 C 0.8393(2) 0.63677(19) 0.59806(18) 0.0360(6) Uani 1 1 d . . .
C207 C 0.9015(2) 0.72743(19) 0.52601(18) 0.0361(6) Uani 1 1 d . . .
C208 C 0.8838(2) 0.8210(2) 0.5408(2) 0.0399(6) Uani 1 1 d . . .
H208 H 0.8283 0.8290 0.5977 0.048 Uiso 1 1 calc R . .
C209 C 0.9464(2) 0.9024(2) 0.4735(2) 0.0466(7) Uani 1 1 d . . .
H209 H 0.9331 0.9657 0.4850 0.056 Uiso 1 1 calc R . .
C210 C 1.0280(2) 0.8937(2) 0.3898(2) 0.0505(7) Uani 1 1 d . . .
C211 C 1.0439(2) 0.8005(2) 0.3747(2) 0.0473(7) Uani 1 1 d . . .
H211 H 1.0982 0.7930 0.3171 0.057 Uiso 1 1 calc R . .
C212 C 0.9823(2) 0.7189(2) 0.4417(2) 0.0426(6) Uani 1 1 d . . .
H212 H 0.9954 0.6558 0.4299 0.051 Uiso 1 1 calc R . .
C213 C 0.5487(2) 0.54961(18) 0.74425(18) 0.0381(6) Uani 1 1 d . . .
C214 C 0.4912(2) 0.5080(2) 0.84181(19) 0.0454(7) Uani 1 1 d . . .
H214 H 0.5298 0.4803 0.8845 0.055 Uiso 1 1 calc R . .
C215 C 0.3784(3) 0.5062(2) 0.8777(2) 0.0503(7) Uani 1 1 d . . .
H215 H 0.3409 0.4775 0.9448 0.060 Uiso 1 1 calc R . .
C216 C 0.3191(2) 0.5455(2) 0.8177(2) 0.0477(7) Uani 1 1 d . . .
C217 C 0.3763(3) 0.5876(2) 0.7205(2) 0.0479(7) Uani 1 1 d . . .
H217 H 0.3375 0.6163 0.6780 0.058 Uiso 1 1 calc R . .
C218 C 0.4890(2) 0.5886(2) 0.6842(2) 0.0444(6) Uani 1 1 d . . .
H218 H 0.5264 0.6165 0.6170 0.053 Uiso 1 1 calc R . .
C219 C 0.1964(3) 0.5425(3) 0.8554(3) 0.0640(9) Uani 1 1 d . . .
H21A H 0.1683 0.5923 0.8077 0.096 Uiso 1 1 calc R . .
H21B H 0.1652 0.5592 0.9150 0.096 Uiso 1 1 calc R . .
H21C H 0.1760 0.4741 0.8679 0.096 Uiso 1 1 calc R . .
C220 C 1.0979(3) 0.9818(3) 0.3168(3) 0.0789(12) Uani 1 1 d . . .
H22A H 1.0721 1.0423 0.3369 0.118 Uiso 1 1 calc R . .
H22B H 1.0928 0.9958 0.2543 0.118 Uiso 1 1 calc R . .
H22C H 1.1741 0.9643 0.3119 0.118 Uiso 1 1 calc R . .
C17' C 0.0559(5) 0.6672(6) 1.0948(5) 0.078(2) Uani 0.570(8) 1 d P A 2
H17D H 0.0431 0.6073 1.1528 0.117 Uiso 0.570(8) 1 calc PR A 2
H17E H 0.0647 0.6463 1.0406 0.117 Uiso 0.570(8) 1 calc PR A 2
H17F H -0.0065 0.7162 1.1046 0.117 Uiso 0.570(8) 1 calc PR A 2
C1S C 0.2378(3) 0.4321(3) 0.5536(3) 0.0718(10) Uani 1 1 d . . .
H1S1 H 0.2663 0.3671 0.5406 0.086 Uiso 1 1 calc R . .
H1S2 H 0.1943 0.4694 0.5129 0.086 Uiso 1 1 calc R . .
Cl1 Cl 0.34703(10) 0.50438(7) 0.52300(9) 0.0893(3) Uani 1 1 d . . .
Cl2 Cl 0.15292(9) 0.40591(9) 0.67467(8) 0.0858(3) Uani 1 1 d . . .
Fe1 Fe 0.53493(3) 0.89939(3) 0.60873(2) 0.03374(12) Uani 1 1 d . . .
N1 N 0.44327(18) 0.92092(16) 0.74376(15) 0.0375(5) Uani 1 1 d . . .
H1C H 0.3711 0.9318 0.7497 0.045 Uiso 1 1 calc R . .
H1D H 0.4486 0.8608 0.7908 0.045 Uiso 1 1 calc R . .
N2 N 0.5138(2) 0.88384(18) 0.90274(16) 0.0468(6) Uani 1 1 d . . .
O1 O 0.41552(18) 0.9016(3) 0.5729(2) 0.1014(12) Uani 1 1 d . . .
O2 O 0.6427(2) 1.00907(17) 0.54541(17) 0.0730(8) Uani 1 1 d . . .
O3 O 0.60727(16) 0.77490(13) 0.67572(13) 0.0438(4) Uani 1 1 d . . .
O4 O 0.66005(15) 0.77612(13) 0.52718(13) 0.0429(4) Uani 1 1 d . . .

loop_
_atom_site_aniso_label
_atom_site_aniso_U_11
_atom_site_aniso_U_22
_atom_site_aniso_U_33
_atom_site_aniso_U_23
_atom_site_aniso_U_13
_atom_site_aniso_U_12
C1 0.070(2) 0.0354(14) 0.0396(16) -0.0114(12) -0.0118(14) -0.0100(13)
C2 0.077(2) 0.0421(16) 0.0397(16) -0.0184(13) -0.0113(15) -0.0127(14)
C3 0.069(2) 0.068(2) 0.055(2) -0.0209(17) -0.0163(17) -0.0267(18)
C4 0.0543(18) 0.076(2) 0.0316(15) -0.0127(14) -0.0070(13) -0.0245(16)
C5 0.061(2) 0.081(2) 0.0432(18) -0.0213(17) -0.0193(15) -0.0067(18)
C6 0.063(2) 0.085(3) 0.0432(18) -0.0182(17) -0.0098(16) -0.0050(19)
C7 0.069(2) 0.0614(19) 0.0338(15) -0.0163(14) -0.0157(14) -0.0153(15)
C8 0.0647(19) 0.0472(16) 0.0281(14) -0.0044(12) -0.0151(13) -0.0122(14)
C9 0.069(2) 0.0484(17) 0.0413(16) -0.0109(13) -0.0154(15) -0.0109(15)
C10 0.084(3) 0.057(2) 0.056(2) -0.0136(16) -0.0213(19) -0.0205(18)
C11 0.072(2) 0.0590(19) 0.0329(15) -0.0109(13) -0.0167(15) -0.0093(16)
C12 0.049(2) 0.088(3) 0.045(2) 0.0022(19) 0.0013(16) -0.0119(19)
C13 0.056(2) 0.115(4) 0.049(2) 0.005(2) -0.0179(17) -0.031(2)
C14 0.065(2) 0.100(3) 0.0385(18) -0.0142(18) -0.0098(16) -0.038(2)
C15 0.074(2) 0.072(2) 0.0487(19) 0.0022(17) -0.0261(18) -0.0236(19)
C16 0.063(2) 0.078(2) 0.0344(16) -0.0051(16) -0.0131(15) -0.0066(18)
C17 0.074(6) 0.147(9) 0.092(6) 0.022(6) -0.028(5) -0.032(6)
C100 0.0313(14) 0.0598(19) 0.059(2) -0.0402(17) 0.0045(13) -0.0143(13)
C101 0.0308(12) 0.0310(12) 0.0317(13) -0.0045(10) -0.0158(10) -0.0020(9)
C102 0.0339(13) 0.0333(13) 0.0309(13) -0.0026(10) -0.0131(11) -0.0031(10)
C103 0.0389(14) 0.0422(15) 0.0345(14) -0.0028(11) -0.0093(11) -0.0090(11)
C104 0.0292(13) 0.0440(14) 0.0339(13) -0.0113(11) -0.0103(11) -0.0013(10)
C105 0.0503(17) 0.0516(17) 0.0325(14) -0.0089(12) -0.0091(12) -0.0070(13)
C106 0.0551(18) 0.072(2) 0.0307(15) -0.0171(14) -0.0111(13) -0.0010(15)
C107 0.0435(16) 0.067(2) 0.0549(19) -0.0343(16) -0.0151(14) 0.0052(14)
C108 0.0436(16) 0.0494(16) 0.0491(17) -0.0203(13) -0.0170(13) 0.0006(12)
C109 0.0353(14) 0.0457(15) 0.0366(14) -0.0122(12) -0.0134(11) -0.0019(11)
C110 0.082(3) 0.090(3) 0.072(2) -0.052(2) -0.029(2) 0.008(2)
C111 0.0413(15) 0.0444(16) 0.0489(17) -0.0040(13) -0.0120(13) -0.0189(12)
C112 0.0457(16) 0.0390(14) 0.0441(16) -0.0089(12) -0.0177(13) -0.0126(12)
C113 0.0333(13) 0.0301(12) 0.0326(13) -0.0025(10) -0.0169(11) -0.0045(10)
C114 0.0411(14) 0.0244(11) 0.0338(13) -0.0044(10) -0.0177(11) -0.0053(10)
C115 0.0440(15) 0.0324(13) 0.0349(13) -0.0070(10) -0.0210(12) -0.0003(11)
C116 0.0410(14) 0.0324(13) 0.0451(15) -0.0096(11) -0.0206(12) 0.0033(11)
C117 0.0540(17) 0.0258(12) 0.0401(15) -0.0079(11) -0.0144(13) -0.0033(11)
C118 0.0594(18) 0.0447(15) 0.0380(15) -0.0136(12) -0.0223(13) -0.0097(13)
C119 0.0424(15) 0.0430(15) 0.0410(15) -0.0106(12) -0.0211(12) -0.0069(11)
C120 0.067(2) 0.0553(19) 0.0538(19) -0.0280(16) -0.0160(16) 0.0028(16)
C200 0.0370(14) 0.0311(13) 0.0370(14) -0.0072(11) -0.0105(11) -0.0066(10)
C201 0.0453(15) 0.0308(12) 0.0287(12) -0.0116(10) -0.0156(11) 0.0002(10)
C202 0.0524(16) 0.0324(13) 0.0287(13) -0.0098(10) -0.0158(12) -0.0008(11)
C203 0.0635(19) 0.0304(13) 0.0384(15) -0.0060(11) -0.0185(14) -0.0025(12)
C204 0.0611(19) 0.0345(14) 0.0468(17) -0.0108(12) -0.0237(15) 0.0109(13)
C205 0.0470(16) 0.0410(15) 0.0431(15) -0.0158(12) -0.0185(13) 0.0062(12)
C206 0.0428(14) 0.0361(13) 0.0312(13) -0.0140(11) -0.0140(11) 0.0010(11)
C207 0.0354(13) 0.0402(14) 0.0348(13) -0.0106(11) -0.0166(11) -0.0009(11)
C208 0.0376(14) 0.0426(15) 0.0413(15) -0.0137(12) -0.0162(12) -0.0011(11)
C209 0.0412(15) 0.0368(14) 0.0614(19) -0.0117(13) -0.0232(14) 0.0005(12)
C210 0.0330(14) 0.0493(17) 0.0560(18) -0.0012(14) -0.0164(13) -0.0046(12)
C211 0.0349(15) 0.0625(19) 0.0382(15) -0.0121(13) -0.0113(12) -0.0014(13)
C212 0.0414(15) 0.0478(16) 0.0419(15) -0.0170(13) -0.0168(12) -0.0005(12)
C213 0.0503(16) 0.0272(12) 0.0348(14) -0.0076(10) -0.0150(12) -0.0041(11)
C214 0.0568(18) 0.0417(15) 0.0344(14) -0.0078(12) -0.0165(13) -0.0044(13)
C215 0.0596(19) 0.0471(16) 0.0322(15) -0.0078(12) -0.0067(13) -0.0086(14)
C216 0.0528(17) 0.0390(15) 0.0451(16) -0.0116(12) -0.0131(14) -0.0033(12)
C217 0.0554(18) 0.0427(15) 0.0433(16) -0.0064(12) -0.0220(14) -0.0030(13)
C218 0.0524(17) 0.0401(15) 0.0322(14) -0.0028(11) -0.0129(12) -0.0074(12)
C219 0.0531(19) 0.069(2) 0.057(2) -0.0136(17) -0.0142(16) -0.0021(16)
C220 0.0483(19) 0.056(2) 0.090(3) 0.0012(19) -0.0033(19) -0.0081(16)
C17' 0.047(4) 0.107(6) 0.069(4) -0.024(4) -0.011(3) -0.012(3)
C1S 0.092(3) 0.075(2) 0.074(2) -0.042(2) -0.054(2) 0.029(2)
Cl1 0.1119(9) 0.0510(5) 0.0967(8) -0.0243(5) -0.0317(7) 0.0011(5)
Cl2 0.0734(6) 0.1050(8) 0.0865(7) -0.0432(6) -0.0333(6) 0.0135(6)
Fe1 0.0399(2) 0.02919(19) 0.0271(2) -0.00654(14) -0.00783(15) -0.00544(14)
N1 0.0412(12) 0.0348(11) 0.0303(11) -0.0085(9) -0.0081(9) -0.0033(9)
N2 0.0573(15) 0.0469(13) 0.0350(12) -0.0129(10) -0.0114(11) -0.0130(11)
O1 0.0336(12) 0.184(3) 0.153(3) -0.132(3) -0.0360(15) 0.0091(15)
O2 0.0879(17) 0.0457(12) 0.0545(14) -0.0224(11) 0.0248(12) -0.0371(12)
O3 0.0517(11) 0.0338(10) 0.0418(11) -0.0140(8) -0.0136(9) 0.0025(8)
O4 0.0466(11) 0.0367(10) 0.0365(10) -0.0009(8) -0.0157(9) -0.0032(8)

loop_
_atom_type_symbol
_atom_type_description
_atom_type_scat_dispersion_real
_atom_type_scat_dispersion_imag
_atom_type_scat_source
C C 0.0033 0.0016 'International Tables Vol C Tables 4.2.6.8 and 6.1.1.4'
H H 0.0000 0.0000 'International Tables Vol C Tables 4.2.6.8 and 6.1.1.4'
N N 0.0061 0.0033 'International Tables Vol C Tables 4.2.6.8 and 6.1.1.4'
O O 0.0106 0.0060 'International Tables Vol C Tables 4.2.6.8 and 6.1.1.4'
Cl Cl 0.1484 0.1585 'International Tables Vol C Tables 4.2.6.8 and 6.1.1.4'
Fe Fe 0.3463 0.8444 'International Tables Vol C Tables 4.2.6.8 and 6.1.1.4'

loop_
_geom_angle_atom_site_label_1
_geom_angle_atom_site_label_2
_geom_angle_atom_site_label_3
_geom_angle
_geom_angle_site_symmetry_1
_geom_angle_site_symmetry_3
N1 C1 C2 111.9(2) . .
N2 C2 C1 111.0(2) . .
N2 C3 C4 114.1(3) . .
C14 C4 C5 117.9(4) . .
C14 C4 C3 121.3(3) . .
C5 C4 C3 120.7(3) . .
C6 C5 C4 121.1(3) . .
C12 C6 C5 120.9(4) . .
N2 C7 C8 111.9(2) . .
C11 C8 C9 118.0(3) . .
C11 C8 C7 122.1(3) . .
C9 C8 C7 119.9(3) . .
C10 C9 C8 120.7(3) . .
C9 C10 C15 121.5(3) . .
C16 C11 C8 120.8(3) . .
C6 C12 C13 118.6(4) . .
C6 C12 C17 114.7(6) . .
C13 C12 C17 126.7(6) . .
C12 C13 C14 120.9(4) . .
C4 C14 C13 120.6(4) . .
C10 C15 C16 118.3(3) . .
C10 C15 C17' 116.3(4) . .
C16 C15 C17' 125.3(5) . .
C15 C16 C11 120.7(3) . .
O2 C100 O1 125.6(3) . 2_676
O2 C100 C101 118.1(3) . .
O1 C100 C101 116.3(3) 2_676 .
C113 C101 C102 121.4(2) . .
C113 C101 C100 118.9(2) . .
C102 C101 C100 119.6(2) . .
C103 C102 C101 117.9(2) . .
C103 C102 C104 118.5(2) . .
C101 C102 C104 123.6(2) . .
C111 C103 C102 121.0(3) . .
C109 C104 C105 117.5(2) . .
C109 C104 C102 123.2(2) . .
C105 C104 C102 119.2(2) . .
C106 C105 C104 121.0(3) . .
C107 C106 C105 121.3(3) . .
C106 C107 C108 117.9(3) . .
C106 C107 C110 120.8(3) . .
C108 C107 C110 121.3(3) . .
C109 C108 C107 121.1(3) . .
C108 C109 C104 121.1(3) . .
C112 C111 C103 120.2(2) . .
C111 C112 C113 121.0(3) . .
C112 C113 C101 118.4(2) . .
C112 C113 C114 119.0(2) . .
C101 C113 C114 122.6(2) . .
C119 C114 C115 117.7(2) . .
C119 C114 C113 120.8(2) . .
C115 C114 C113 121.3(2) . .
C116 C115 C114 120.7(2) . .
C115 C116 C117 121.4(3) . .
C118 C117 C116 117.6(3) . .
C118 C117 C120 121.3(3) . .
C116 C117 C120 121.1(3) . .
C119 C118 C117 121.2(3) . .
C118 C119 C114 121.3(3) . .
O4 C200 O3 122.2(2) . .
O4 C200 C201 122.0(2) . .
O3 C200 C201 115.8(2) . .
C206 C201 C202 120.8(2) . .
C206 C201 C200 120.0(2) . .
C202 C201 C200 119.1(2) . .
C203 C202 C201 118.2(3) . .
C203 C202 C213 119.7(2) . .
C201 C202 C213 122.0(2) . .
C204 C203 C202 121.1(3) . .
C203 C204 C205 120.2(3) . .
C204 C205 C206 120.4(3) . .
C205 C206 C201 119.2(2) . .
C205 C206 C207 118.2(2) . .
C201 C206 C207 122.6(2) . .
C212 C207 C208 118.1(2) . .
C212 C207 C206 119.5(2) . .
C208 C207 C206 122.4(2) . .
C209 C208 C207 120.6(3) . .
C208 C209 C210 121.4(3) . .
C209 C210 C211 117.7(3) . .
C209 C210 C220 121.7(3) . .
C211 C210 C220 120.6(3) . .
C212 C211 C210 121.1(3) . .
C211 C212 C207 121.1(3) . .
C214 C213 C218 117.6(3) . .
C214 C213 C202 121.4(2) . .
C218 C213 C202 120.9(2) . .
C215 C214 C213 120.9(3) . .
C214 C215 C216 121.4(3) . .
C217 C216 C215 117.8(3) . .
C217 C216 C219 120.1(3) . .
C215 C216 C219 122.1(3) . .
C218 C217 C216 121.0(3) . .
C217 C218 C213 121.3(3) . .
Cl1 C1S Cl2 112.06(19) . .
O1 Fe1 O3 125.88(13) . .
O1 Fe1 O2 124.35(15) . .
O3 Fe1 O2 106.25(11) . .
O1 Fe1 N1 97.59(10) . .
O3 Fe1 N1 88.58(8) . .
O2 Fe1 N1 102.17(9) . .
O1 Fe1 O4 97.57(9) . .
O3 Fe1 O4 56.70(7) . .
O2 Fe1 O4 95.36(8) . .
N1 Fe1 O4 144.48(7) . .
C1 N1 Fe1 118.61(17) . .
C2 N2 C3 111.3(2) . .
C2 N2 C7 112.2(2) . .
C3 N2 C7 110.5(2) . .
C100 O1 Fe1 164.8(3) 2_676 .
C100 O2 Fe1 124.5(2) . .
C200 O3 Fe1 102.30(16) . .
C200 O4 Fe1 78.76(15) . .

loop_
_geom_bond_atom_site_label_1
_geom_bond_atom_site_label_2
_geom_bond_distance
_geom_bond_site_symmetry_2
C1 N1 1.468(3) .
C1 C2 1.517(4) .
C2 N2 1.459(4) .
C3 N2 1.465(4) .
C3 C4 1.503(5) .
C4 C14 1.373(5) .
C4 C5 1.388(5) .
C5 C6 1.373(5) .
C6 C12 1.361(5) .
C7 N2 1.466(4) .
C7 C8 1.500(4) .
C8 C11 1.385(4) .
C8 C9 1.386(4) .
C9 C10 1.370(5) .
C10 C15 1.375(5) .
C11 C16 1.382(5) .
C12 C13 1.380(6) .
C12 C17 1.396(11) .
C13 C14 1.383(6) .
C15 C16 1.379(5) .
C15 C17' 1.464(7) .
C100 O2 1.226(4) .
C100 O1 1.258(4) 2_676
C100 C101 1.494(3) .
C101 C113 1.400(3) .
C101 C102 1.401(4) .
C102 C103 1.395(4) .
C102 C104 1.488(4) .
C103 C111 1.382(4) .
C104 C109 1.387(4) .
C104 C105 1.394(4) .
C105 C106 1.381(4) .
C106 C107 1.377(5) .
C107 C108 1.387(4) .
C107 C110 1.517(4) .
C108 C109 1.382(4) .
C111 C112 1.374(4) .
C112 C113 1.390(3) .
C113 C114 1.484(4) .
C114 C119 1.387(4) .
C114 C115 1.390(4) .
C115 C116 1.381(4) .
C116 C117 1.388(4) .
C117 C118 1.384(4) .
C117 C120 1.498(4) .
C118 C119 1.377(4) .
C200 O4 1.238(3) .
C200 O3 1.275(3) .
C200 C201 1.499(3) .
C201 C206 1.396(4) .
C201 C202 1.404(4) .
C202 C203 1.401(4) .
C202 C213 1.483(4) .
C203 C204 1.372(4) .
C204 C205 1.387(4) .
C205 C206 1.390(4) .
C206 C207 1.486(4) .
C207 C212 1.387(4) .
C207 C208 1.390(4) .
C208 C209 1.384(4) .
C209 C210 1.384(4) .
C210 C211 1.389(4) .
C210 C220 1.510(4) .
C211 C212 1.378(4) .
C213 C214 1.387(4) .
C213 C218 1.392(4) .
C214 C215 1.383(4) .
C215 C216 1.387(4) .
C216 C217 1.383(4) .
C216 C219 1.507(4) .
C217 C218 1.381(4) .
C1S Cl1 1.740(4) .
C1S Cl2 1.755(4) .
Fe1 O1 1.895(2) .
Fe1 O3 1.9991(19) .
Fe1 O2 2.003(2) .
Fe1 N1 2.130(2) .
Fe1 O4 2.5293(19) .
O1 C100 1.258(4) 2_676
